data_4083501
loop_
_publ_author_name
'Han, Ying-Feng'
'Lin, Yue-Jian'
'Jia, Wei-Guo'
'Jin, Guo-Xin'

_publ_section_title
;
 Synthesis, Characterization, and Electrochemical Properties of Molecular
 Rectangles of Half-Sandwich Iridium Complexes Containing Bridging
 Chloranilate Ligands&#x2020;
;
_journal_issue 16
_journal_name_full Organometallics
_journal_page_first 4088
_journal_paper_doi 10.1021/om800426e
_journal_volume 27
_journal_year 2008
_chemical_formula_sum 'C73.5 H86 Cl4 F12 Ir4 N4 O22.5 S4'
_chemical_formula_weight 2652.30
_chemical_name_systematic
; 
 ? 
;
_space_group_IT_number 56
_symmetry_cell_setting orthorhombic
_symmetry_space_group_name_Hall '-P 2ab 2ac'
_symmetry_space_group_name_H-M 'P c c n'
_atom_sites_solution_hydrogens geom
_atom_sites_solution_primary direct
_atom_sites_solution_secondary difmap
_audit_creation_method SHELXL-97
_cell_angle_alpha 90.00
_cell_angle_beta 90.00
_cell_angle_gamma 90.00
_cell_formula_units_Z 8
_cell_length_a 21.38(2)
_cell_length_b 29.82(3)
_cell_length_c 32.30(3)
_cell_measurement_reflns_used 989
_cell_measurement_temperature 173(2)
_cell_measurement_theta_max 17.065
_cell_measurement_theta_min 1.502
_cell_volume 20593(3)
_computing_cell_refinement 'Bruker SMART'
_computing_data_collection 'Bruker SMART'
_computing_data_reduction 'Bruker SHELXTL'
_computing_molecular_graphics 'Bruker SHELXTL'
_computing_publication_material 'Bruker SHELXTL'
_computing_structure_refinement 'SHELXL-97 (Sheldrick, 1997)'
_computing_structure_solution 'SHELXS-97 (Sheldrick, 1990)'
_diffrn_ambient_temperature 173(2)
_diffrn_measured_fraction_theta_full 0.928
_diffrn_measured_fraction_theta_max 0.928
_diffrn_measurement_device_type 'CCD area detector'
_diffrn_measurement_method 'phi and omega scans'
_diffrn_radiation_monochromator graphite
_diffrn_radiation_source 'fine-focus sealed tube'
_diffrn_radiation_type MoK\a
_diffrn_radiation_wavelength 0.71073
_diffrn_reflns_av_R_equivalents 0.1106
_diffrn_reflns_av_sigmaI/netI 0.1481
_diffrn_reflns_limit_h_max 12
_diffrn_reflns_limit_h_min -25
_diffrn_reflns_limit_k_max 30
_diffrn_reflns_limit_k_min -35
_diffrn_reflns_limit_l_max 33
_diffrn_reflns_limit_l_min -33
_diffrn_reflns_number 48486
_diffrn_reflns_theta_full 25.01
_diffrn_reflns_theta_max 25.01
_diffrn_reflns_theta_min 1.33
_diffrn_standards_decay_% 5.50
_exptl_absorpt_coefficient_mu 5.424
_exptl_absorpt_correction_T_max 0.6708
_exptl_absorpt_correction_T_min 0.6131
_exptl_absorpt_correction_type multi-scan
_exptl_absorpt_process_details sadabs
_exptl_crystal_colour red
_exptl_crystal_density_diffrn 1.712
_exptl_crystal_density_method 'not measured'
_exptl_crystal_description prism
_exptl_crystal_F_000 10264
_exptl_crystal_size_max 0.10
_exptl_crystal_size_mid 0.10
_exptl_crystal_size_min 0.08
_refine_diff_density_max 3.349
_refine_diff_density_min -1.007
_refine_diff_density_rms 0.198
_refine_ls_extinction_method none
_refine_ls_goodness_of_fit_ref 0.888
_refine_ls_hydrogen_treatment constr
_refine_ls_matrix_type full
_refine_ls_number_parameters 1134
_refine_ls_number_reflns 16854
_refine_ls_number_restraints 37
_refine_ls_restrained_S_all 0.890
_refine_ls_R_factor_all 0.1324
_refine_ls_R_factor_gt 0.0651
_refine_ls_shift/su_max 0.001
_refine_ls_shift/su_mean 0.000
_refine_ls_structure_factor_coef Fsqd
_refine_ls_weighting_details 'calc w=1/[\s^2^(Fo^2^)+(0.0647P)^2^+0.0000P] where P=(Fo^2^+2Fc^2^)/3'
_refine_ls_weighting_scheme calc
_refine_ls_wR_factor_gt 0.1303
_refine_ls_wR_factor_ref 0.1497
_reflns_number_gt 8565
_reflns_number_total 16854
_reflns_threshold_expression >2sigma(I)
_cod_data_source_file om800426e-file001.cif
_cod_data_source_block compound_5a
_cod_depositor_comments
;
The following automatic conversions were performed:

'_symmetry_cell_setting' value 'Orthorhombic' changed to
'orthorhombic' according to
/usr/data/users/saulius/automatic-downloads/retrospective/ACS/lib/dictionaries/cif_core.dic
dictionary named 'cif_core.dic' version 2.4.2 from 2011-04-26.

Automatic conversion script
Id: cif_fix_values 2281 2013-09-26 08:29:07Z andrius 
;
_cod_original_cell_volume 20587(32)
_cod_original_sg_symbol_H-M Pccn
_cod_original_formula_sum 'C73.50 H86 Cl4 F12 Ir4 N4 O22.50 S4'
_cod_database_code 4083501

loop_
_symmetry_equiv_pos_as_xyz
'x, y, z'
'-x+1/2, -y+1/2, z'
'-x, y+1/2, -z+1/2'
'x+1/2, -y, -z+1/2'
'-x, -y, -z'
'x-1/2, y-1/2, -z'
'x, -y-1/2, z-1/2'
'-x-1/2, y, z-1/2'

loop_
_atom_site_label
_atom_site_type_symbol
_atom_site_fract_x
_atom_site_fract_y
_atom_site_fract_z
_atom_site_U_iso_or_equiv
_atom_site_adp_type
_atom_site_occupancy
_atom_site_symmetry_multiplicity
_atom_site_calc_flag
_atom_site_refinement_flags
Ir1 Ir 0.48242(3) 0.269952(19) 0.45537(2) 0.03969(18) Uani 1 1 d .
Ir2 Ir 0.25038(3) 0.481052(18) 0.44799(2) 0.03875(18) Uani 1 1 d .
Ir3 Ir 0.53108(3) 0.289543(18) 0.244257(19) 0.03565(17) Uani 1 1 d .
Ir4 Ir 0.26995(3) 0.482764(18) 0.232807(19) 0.03271(16) Uani 1 1 d .
N1 N 0.4900(5) 0.2827(4) 0.3919(4) 0.042(3) Uani 1 1 d .
N2 N 0.5085(6) 0.2899(3) 0.3064(4) 0.032(3) Uani 1 1 d .
N3 N 0.2641(6) 0.4773(4) 0.3846(4) 0.041(3) Uani 1 1 d .
N4 N 0.2699(6) 0.4779(4) 0.2970(4) 0.040(3) Uani 1 1 d .
O1 O 0.4823(4) 0.3409(3) 0.4610(3) 0.034(2) Uani 1 1 d .
O2 O 0.3867(5) 0.2865(3) 0.4487(3) 0.040(3) Uani 1 1 d .
O3 O 0.2494(4) 0.4094(3) 0.4456(3) 0.037(2) Uani 1 1 d .
O4 O 0.3457(4) 0.4645(3) 0.4538(3) 0.043(3) Uani 1 1 d .
O5 O 0.5205(4) 0.3607(3) 0.2488(3) 0.028(2) Uani 1 1 d .
O6 O 0.4337(5) 0.2992(3) 0.2369(3) 0.037(3) Uani 1 1 d .
O7 O 0.2788(4) 0.4113(3) 0.2336(3) 0.026(2) Uani 1 1 d .
O8 O 0.3672(4) 0.4733(3) 0.2411(3) 0.033(2) Uani 1 1 d .
O9 O 0.4236(6) 0.1229(3) 0.5819(3) 0.068(4) Uani 1 1 d .
O10 O 0.3634(4) 0.0922(4) 0.6398(4) 0.066(4) Uani 1 1 d .
O11 O 0.4543(5) 0.1386(3) 0.6543(3) 0.055(3) Uani 1 1 d .
O12 O 0.9640(6) 0.6611(4) 0.6668(4) 0.084(4) Uani 1 1 d .
O13 O 0.8917(7) 0.6149(5) 0.6279(5) 0.110(6) Uani 1 1 d .
O14 O 0.8840(7) 0.6196(4) 0.7020(5) 0.114(6) Uani 1 1 d .
O15 O 0.2556(6) 0.9024(4) 0.1063(4) 0.084(4) Uani 1 1 d .
O16 O 0.3306(6) 0.8772(4) 0.1575(4) 0.069(4) Uani 1 1 d .
O17 O 0.3523(5) 0.8651(3) 0.0843(4) 0.066(4) Uani 1 1 d .
O18 O 0.8925(8) 0.3599(10) 0.1396(7) 0.39(3) Uani 1 1 d D
O19 O 0.8400(12) 0.3380(7) 0.1973(4) 0.245(15) Uani 1 1 d D
O20 O 0.7831(11) 0.3891(6) 0.1578(8) 0.44(4) Uani 1 1 d D
S1 S 0.42270(19) 0.10973(13) 0.62508(14) 0.0455(11) Uani 1 1 d .
S2 S 0.9218(3) 0.62399(14) 0.6667(2) 0.0728(17) Uani 1 1 d .
S3 S 0.3066(2) 0.87245(13) 0.11679(17) 0.0542(13) Uani 1 1 d .
S4 S 0.8311(4) 0.3564(3) 0.1579(2) 0.134(3) Uani 1 1 d D
Cl1 Cl 0.24956(18) 0.30951(12) 0.44059(14) 0.0517(12) Uani 1 1 d .
Cl2 Cl 0.4813(2) 0.44115(13) 0.46866(15) 0.0616(13) Uani 1 1 d .
Cl3 Cl 0.29469(19) 0.31182(12) 0.22711(16) 0.0633(14) Uani 1 1 d .
Cl4 Cl 0.50468(17) 0.46020(12) 0.25489(13) 0.0468(10) Uani 1 1 d .
F1 F 0.4723(5) 0.0381(3) 0.6593(3) 0.081(3) Uani 1 1 d .
F2 F 0.4551(4) 0.0306(3) 0.5949(3) 0.064(3) Uani 1 1 d .
F3 F 0.5321(4) 0.0693(3) 0.6168(3) 0.075(3) Uani 1 1 d .
F4 F 0.9393(7) 0.5385(4) 0.6714(4) 0.130(6) Uani 1 1 d .
F5 F 1.0081(8) 0.5777(6) 0.7028(6) 0.165(7) Uani 1 1 d .
F6 F 1.0094(8) 0.5739(5) 0.6366(5) 0.148(6) Uani 1 1 d .
F7 F 0.2420(4) 0.8061(3) 0.0832(3) 0.072(3) Uani 1 1 d .
F8 F 0.3082(5) 0.7861(3) 0.1318(3) 0.068(3) Uani 1 1 d .
F9 F 0.2215(5) 0.8184(4) 0.1474(3) 0.089(4) Uani 1 1 d .
F10 F 0.8417(8) 0.2776(5) 0.1255(5) 0.171(8) Uani 1 1 d D
F11 F 0.7956(13) 0.3195(6) 0.0888(7) 0.33(2) Uani 1 1 d D
F12 F 0.7555(12) 0.2931(8) 0.1450(12) 0.44(3) Uani 1 1 d D
C1 C 0.4287(7) 0.3594(4) 0.4570(4) 0.033(4) Uani 1 1 d .
C2 C 0.3732(7) 0.3282(4) 0.4504(5) 0.038(4) Uani 1 1 d .
C3 C 0.3122(7) 0.3450(5) 0.4472(5) 0.040(4) Uani 1 1 d .
C4 C 0.3021(7) 0.3910(5) 0.4491(4) 0.036(4) Uani 1 1 d .
C5 C 0.3587(7) 0.4238(5) 0.4536(4) 0.033(4) Uani 1 1 d .
C6 C 0.4173(7) 0.4059(4) 0.4593(4) 0.031(4) Uani 1 1 d .
C7 C 0.4643(6) 0.3751(4) 0.2444(4) 0.025(3) Uani 1 1 d U
C8 C 0.4143(7) 0.3394(4) 0.2382(4) 0.028(3) Uani 1 1 d .
C9 C 0.3510(6) 0.3514(4) 0.2344(5) 0.033(4) Uani 1 1 d .
C10 C 0.3349(7) 0.3972(4) 0.2360(4) 0.032(4) Uani 1 1 d .
C11 C 0.3867(6) 0.4322(4) 0.2409(4) 0.024(3) Uani 1 1 d .
C12 C 0.4493(5) 0.4197(4) 0.2464(4) 0.022(3) Uani 1 1 d .
C13 C 0.4565(8) 0.2593(5) 0.3658(5) 0.043(4) Uani 1 1 d .
H13 H 0.4259 0.2390 0.3760 0.051 Uiso 1 1 calc R
C14 C 0.4651(7) 0.2639(4) 0.3231(5) 0.033(4) Uani 1 1 d .
H14 H 0.4384 0.2474 0.3052 0.040 Uiso 1 1 calc R
C15 C 0.5436(6) 0.3144(4) 0.3335(4) 0.031(4) Uani 1 1 d .
H15 H 0.5758 0.3335 0.3235 0.038 Uiso 1 1 calc R
C16 C 0.5318(6) 0.3111(4) 0.3773(4) 0.025(3) Uani 1 1 d .
H16 H 0.5544 0.3298 0.3959 0.030 Uiso 1 1 calc R
C17 C 0.2260(7) 0.4517(5) 0.3602(5) 0.040(4) Uani 1 1 d .
H17 H 0.1950 0.4342 0.3738 0.048 Uiso 1 1 calc R
C18 C 0.2289(6) 0.4490(4) 0.3184(6) 0.039(4) Uani 1 1 d .
H18 H 0.2037 0.4280 0.3038 0.047 Uiso 1 1 calc R
C19 C 0.3075(6) 0.5038(5) 0.3218(5) 0.039(4) Uani 1 1 d .
H19 H 0.3378 0.5226 0.3092 0.046 Uiso 1 1 calc R
C20 C 0.3031(7) 0.5034(4) 0.3627(5) 0.031(4) Uani 1 1 d .
H20 H 0.3295 0.5232 0.3778 0.037 Uiso 1 1 calc R
C21 C 0.4788(9) 0.2305(6) 0.5095(5) 0.063(5) Uani 1 1 d U
C22 C 0.4808(8) 0.2011(4) 0.4727(6) 0.048(4) Uani 1 1 d U
C23 C 0.5409(8) 0.2105(6) 0.4536(5) 0.052(5) Uani 1 1 d .
C24 C 0.5710(8) 0.2446(5) 0.4790(6) 0.047(5) Uani 1 1 d .
C25 C 0.5324(7) 0.2557(5) 0.5100(5) 0.037(4) Uani 1 1 d .
C26 C 0.4216(9) 0.2311(8) 0.5408(6) 0.110(9) Uani 1 1 d .
H26A H 0.4286 0.2088 0.5626 0.165 Uiso 1 1 calc R
H26B H 0.3830 0.2238 0.5259 0.165 Uiso 1 1 calc R
H26C H 0.4179 0.2609 0.5532 0.165 Uiso 1 1 calc R
C27 C 0.4328(10) 0.1664(6) 0.4602(7) 0.107(9) Uani 1 1 d .
H27A H 0.3910 0.1771 0.4677 0.161 Uiso 1 1 calc R
H27B H 0.4415 0.1381 0.4745 0.161 Uiso 1 1 calc R
H27C H 0.4349 0.1617 0.4302 0.161 Uiso 1 1 calc R
C28 C 0.5664(8) 0.1902(6) 0.4158(5) 0.066(6) Uani 1 1 d .
H28A H 0.5859 0.2135 0.3987 0.099 Uiso 1 1 calc R
H28B H 0.5325 0.1759 0.4002 0.099 Uiso 1 1 calc R
H28C H 0.5978 0.1676 0.4232 0.099 Uiso 1 1 calc R
C29 C 0.6314(8) 0.2659(5) 0.4706(6) 0.074(6) Uani 1 1 d .
H29A H 0.6259 0.2985 0.4691 0.111 Uiso 1 1 calc R
H29B H 0.6480 0.2549 0.4443 0.111 Uiso 1 1 calc R
H29C H 0.6608 0.2587 0.4930 0.111 Uiso 1 1 calc R
C30 C 0.5462(10) 0.2926(7) 0.5424(6) 0.099(8) Uani 1 1 d .
H30A H 0.5076 0.3002 0.5571 0.148 Uiso 1 1 calc R
H30B H 0.5625 0.3193 0.5283 0.148 Uiso 1 1 calc R
H30C H 0.5773 0.2816 0.5622 0.148 Uiso 1 1 calc R
C31 C 0.2398(9) 0.5132(5) 0.5057(5) 0.059(5) Uani 1 1 d .
C32 C 0.2472(9) 0.5481(4) 0.4738(5) 0.052(5) Uani 1 1 d .
C33 C 0.1963(7) 0.5410(5) 0.4463(4) 0.034(4) Uani 1 1 d U
C34 C 0.1588(7) 0.5038(5) 0.4615(6) 0.059(5) Uani 1 1 d .
C35 C 0.1854(8) 0.4907(5) 0.4988(5) 0.045(4) Uani 1 1 d .
C36 C 0.2859(9) 0.5084(7) 0.5428(6) 0.084(7) Uani 1 1 d .
H36A H 0.2694 0.5246 0.5668 0.125 Uiso 1 1 calc R
H36B H 0.3267 0.5209 0.5351 0.125 Uiso 1 1 calc R
H36C H 0.2907 0.4766 0.5498 0.125 Uiso 1 1 calc R
C37 C 0.3000(8) 0.5823(5) 0.4694(6) 0.080(7) Uani 1 1 d .
H37A H 0.2935 0.6000 0.4442 0.119 Uiso 1 1 calc R
H37B H 0.3401 0.5666 0.4676 0.119 Uiso 1 1 calc R
H37C H 0.3002 0.6022 0.4935 0.119 Uiso 1 1 calc R
C38 C 0.1818(9) 0.5676(5) 0.4079(5) 0.068(6) Uani 1 1 d .
H38A H 0.1475 0.5885 0.4136 0.102 Uiso 1 1 calc R
H38B H 0.1694 0.5472 0.3856 0.102 Uiso 1 1 calc R
H38C H 0.2190 0.5845 0.3994 0.102 Uiso 1 1 calc R
C39 C 0.0993(6) 0.4875(5) 0.4431(5) 0.059(5) Uani 1 1 d .
H39A H 0.0965 0.4549 0.4465 0.089 Uiso 1 1 calc R
H39B H 0.0984 0.4950 0.4136 0.089 Uiso 1 1 calc R
H39C H 0.0639 0.5018 0.4571 0.089 Uiso 1 1 calc R
C40 C 0.1619(11) 0.4500(6) 0.5241(6) 0.098(8) Uani 1 1 d .
H40A H 0.1943 0.4408 0.5439 0.148 Uiso 1 1 calc R
H40B H 0.1528 0.4250 0.5053 0.148 Uiso 1 1 calc R
H40C H 0.1239 0.4583 0.5392 0.148 Uiso 1 1 calc R
C41 C 0.5499(8) 0.2568(5) 0.1873(5) 0.049(5) Uani 1 1 d .
C42 C 0.5961(7) 0.2887(5) 0.1938(4) 0.036(4) Uani 1 1 d .
C43 C 0.6282(8) 0.2788(5) 0.2322(5) 0.044(4) Uani 1 1 d .
C44 C 0.5996(7) 0.2358(5) 0.2458(5) 0.047(4) Uani 1 1 d .
C45 C 0.5472(8) 0.2243(5) 0.2198(6) 0.054(5) Uani 1 1 d .
C46 C 0.5051(8) 0.2550(6) 0.1512(5) 0.067(5) Uiso 1 1 d .
H46A H 0.4991 0.2852 0.1400 0.101 Uiso 1 1 calc R
H46B H 0.4648 0.2430 0.1605 0.101 Uiso 1 1 calc R
H46C H 0.5223 0.2355 0.1296 0.101 Uiso 1 1 calc R
C47 C 0.6097(8) 0.3280(6) 0.1678(5) 0.069(6) Uani 1 1 d .
H47A H 0.5723 0.3362 0.1519 0.104 Uiso 1 1 calc R
H47B H 0.6438 0.3208 0.1486 0.104 Uiso 1 1 calc R
H47C H 0.6221 0.3533 0.1854 0.104 Uiso 1 1 calc R
C48 C 0.6818(7) 0.3001(6) 0.2496(6) 0.068(6) Uani 1 1 d .
H48A H 0.7190 0.2918 0.2336 0.102 Uiso 1 1 calc R
H48B H 0.6870 0.2903 0.2784 0.102 Uiso 1 1 calc R
H48C H 0.6762 0.3327 0.2488 0.102 Uiso 1 1 calc R
C49 C 0.6172(8) 0.2111(5) 0.2842(5) 0.054(5) Uani 1 1 d .
H49A H 0.5792 0.2010 0.2984 0.081 Uiso 1 1 calc R
H49B H 0.6410 0.2309 0.3025 0.081 Uiso 1 1 calc R
H49C H 0.6429 0.1850 0.2769 0.081 Uiso 1 1 calc R
C50 C 0.5060(10) 0.1845(5) 0.2248(5) 0.075(6) Uani 1 1 d .
H50A H 0.5197 0.1607 0.2059 0.112 Uiso 1 1 calc R
H50B H 0.4628 0.1928 0.2184 0.112 Uiso 1 1 calc R
H50C H 0.5085 0.1737 0.2534 0.112 Uiso 1 1 calc R
C51 C 0.2243(7) 0.4862(6) 0.1731(5) 0.044(4) Uani 1 1 d .
C52 C 0.1802(7) 0.4965(5) 0.2082(4) 0.033(4) Uani 1 1 d .
C53 C 0.2026(6) 0.5360(5) 0.2267(5) 0.041(4) Uani 1 1 d .
C54 C 0.2609(6) 0.5499(5) 0.2094(5) 0.043(4) Uani 1 1 d .
C55 C 0.2725(7) 0.5173(5) 0.1750(5) 0.042(4) Uani 1 1 d .
C56 C 0.2171(8) 0.4474(5) 0.1446(5) 0.055(5) Uani 1 1 d .
H56A H 0.1919 0.4564 0.1206 0.083 Uiso 1 1 calc R
H56B H 0.1962 0.4227 0.1591 0.083 Uiso 1 1 calc R
H56C H 0.2584 0.4375 0.1351 0.083 Uiso 1 1 calc R
C57 C 0.1218(7) 0.4700(5) 0.2147(5) 0.048(4) Uani 1 1 d .
H57A H 0.1030 0.4784 0.2413 0.072 Uiso 1 1 calc R
H57B H 0.1319 0.4380 0.2149 0.072 Uiso 1 1 calc R
H57C H 0.0923 0.4763 0.1922 0.072 Uiso 1 1 calc R
C58 C 0.1701(8) 0.5589(5) 0.2623(5) 0.059(5) Uani 1 1 d .
H58A H 0.1468 0.5849 0.2520 0.088 Uiso 1 1 calc R
H58B H 0.2013 0.5689 0.2826 0.088 Uiso 1 1 calc R
H58C H 0.1412 0.5378 0.2756 0.088 Uiso 1 1 calc R
C59 C 0.3003(8) 0.5898(5) 0.2202(5) 0.063(5) Uani 1 1 d .
H59A H 0.2922 0.6140 0.2004 0.094 Uiso 1 1 calc R
H59B H 0.3446 0.5815 0.2191 0.094 Uiso 1 1 calc R
H59C H 0.2898 0.6000 0.2482 0.094 Uiso 1 1 calc R
C60 C 0.3299(6) 0.5206(5) 0.1467(5) 0.055(5) Uani 1 1 d .
H60A H 0.3367 0.4917 0.1330 0.082 Uiso 1 1 calc R
H60B H 0.3668 0.5283 0.1633 0.082 Uiso 1 1 calc R
H60C H 0.3228 0.5439 0.1258 0.082 Uiso 1 1 calc R
C61 C 0.4726(8) 0.0602(6) 0.6236(6) 0.056(5) Uani 1 1 d .
C62 C 0.9751(15) 0.5788(8) 0.6703(8) 0.105(9) Uani 1 1 d .
C63 C 0.2658(9) 0.8185(6) 0.1190(6) 0.059(5) Uani 1 1 d .
C64 C 0.8000(9) 0.3113(5) 0.1266(6) 0.130(13) Uani 1 1 d D
C65 C 0.5985(10) 0.1064(7) 0.4905(6) 0.075(6) Uani 1 1 d .
C66 C 0.6551(9) 0.1265(7) 0.4872(8) 0.085(8) Uani 1 1 d .
H66 H 0.6834 0.1164 0.4666 0.102 Uiso 1 1 calc R
C67 C 0.6734(12) 0.1618(9) 0.5134(9) 0.104(9) Uani 1 1 d .
H67 H 0.7117 0.1773 0.5092 0.124 Uiso 1 1 calc R
C68 C 0.6338(12) 0.1730(6) 0.5453(7) 0.078(6) Uani 1 1 d .
H68 H 0.6461 0.1961 0.5639 0.094 Uiso 1 1 calc R
C69 C 0.5770(11) 0.1523(8) 0.5514(6) 0.081(7) Uani 1 1 d .
H69 H 0.5502 0.1604 0.5737 0.097 Uiso 1 1 calc R
C70 C 0.5600(9) 0.1171(6) 0.5219(6) 0.057(5) Uani 1 1 d .
H70 H 0.5214 0.1017 0.5250 0.069 Uiso 1 1 calc R
C71 C 0.5801(12) 0.0699(5) 0.4613(6) 0.117(10) Uani 1 1 d .
H71A H 0.5477 0.0512 0.4742 0.175 Uiso 1 1 calc R
H71B H 0.6167 0.0513 0.4549 0.175 Uiso 1 1 calc R
H71C H 0.5637 0.0830 0.4357 0.175 Uiso 1 1 calc R
C72 C 0.2842(11) 0.2530(15) 0.3295(9) 0.239(16) Uani 0.50 1 d P
O21 O 0.2842(11) 0.2530(15) 0.3295(9) 0.239(16) Uani 0.50 1 d P
C73 C 0.3910(18) 0.3596(7) 0.3474(8) 0.189(19) Uani 1 1 d .
H73A H 0.4208 0.3607 0.3244 0.283 Uiso 1 1 calc R
H73B H 0.3571 0.3387 0.3407 0.283 Uiso 1 1 calc R
H73C H 0.4124 0.3495 0.3725 0.283 Uiso 1 1 calc R
O22 O 0.3654(12) 0.4036(10) 0.3542(8) 0.234(12) Uani 1 1 d .
C74 C 0.5383(14) 0.4397(13) 0.3662(11) 0.196(17) Uani 1 1 d D
O23 O 0.4719(12) 0.4523(8) 0.3600(7) 0.200(9) Uani 1 1 d D

loop_
_atom_site_aniso_label
_atom_site_aniso_U_11
_atom_site_aniso_U_22
_atom_site_aniso_U_33
_atom_site_aniso_U_23
_atom_site_aniso_U_13
_atom_site_aniso_U_12
Ir1 0.0498(4) 0.0336(3) 0.0357(4) 0.0106(3) 0.0049(3) 0.0088(3)
Ir2 0.0583(4) 0.0266(3) 0.0313(4) 0.0038(3) 0.0103(3) 0.0099(3)
Ir3 0.0431(3) 0.0335(3) 0.0304(4) 0.0014(3) 0.0012(3) 0.0152(3)
Ir4 0.0330(3) 0.0325(3) 0.0327(4) 0.0100(3) 0.0050(3) 0.0108(3)
N1 0.034(7) 0.029(7) 0.062(10) -0.017(7) -0.010(7) 0.008(6)
N2 0.051(8) 0.013(5) 0.033(8) -0.010(6) 0.007(6) 0.006(6)
N3 0.046(8) 0.029(6) 0.048(9) 0.010(7) -0.003(7) 0.015(6)
N4 0.059(8) 0.028(6) 0.034(9) 0.007(6) -0.011(7) -0.003(6)
O1 0.033(6) 0.032(5) 0.037(7) 0.003(5) 0.001(5) 0.010(4)
O2 0.065(7) 0.024(5) 0.032(7) 0.003(5) -0.001(5) 0.003(5)
O3 0.047(6) 0.020(4) 0.043(7) 0.008(5) 0.005(5) 0.008(5)
O4 0.058(7) 0.016(5) 0.056(8) 0.001(5) 0.007(6) 0.003(5)
O5 0.027(5) 0.029(5) 0.027(6) 0.001(4) -0.009(4) 0.008(4)
O6 0.073(7) 0.009(4) 0.029(7) -0.003(4) -0.002(5) 0.001(4)
O7 0.023(5) 0.030(5) 0.025(6) 0.003(4) 0.007(4) 0.006(4)
O8 0.037(5) 0.030(5) 0.033(7) 0.003(5) 0.012(5) -0.002(4)
O9 0.121(11) 0.044(7) 0.039(9) 0.016(6) -0.009(7) -0.013(7)
O10 0.026(6) 0.065(8) 0.108(10) -0.005(7) 0.007(6) -0.010(5)
O11 0.063(8) 0.038(6) 0.064(9) -0.027(6) -0.004(6) -0.005(5)
O12 0.085(10) 0.059(8) 0.108(11) -0.008(8) 0.025(8) -0.031(7)
O13 0.135(14) 0.088(11) 0.106(14) 0.035(10) -0.036(11) -0.048(10)
O14 0.111(12) 0.054(8) 0.176(16) -0.031(10) 0.087(12) -0.030(8)
O15 0.084(9) 0.051(7) 0.119(12) 0.031(7) 0.030(8) 0.047(7)
O16 0.070(9) 0.048(7) 0.090(11) -0.012(7) 0.001(8) -0.010(6)
O17 0.088(9) 0.035(6) 0.076(10) 0.016(6) 0.043(7) 0.018(6)
O18 0.41(4) 0.59(6) 0.17(2) -0.07(3) 0.11(3) -0.43(5)
O19 0.37(4) 0.27(3) 0.090(16) -0.002(17) -0.007(18) 0.25(3)
O20 0.69(7) 0.078(14) 0.55(6) -0.04(2) -0.56(6) 0.08(3)
S1 0.053(3) 0.038(2) 0.046(3) -0.004(2) 0.000(2) 0.000(2)
S2 0.073(4) 0.031(2) 0.114(6) 0.007(3) 0.009(4) -0.008(2)
S3 0.064(3) 0.029(2) 0.070(4) 0.008(2) 0.013(3) 0.009(2)
S4 0.133(7) 0.170(8) 0.099(6) 0.066(6) -0.039(5) -0.046(6)
Cl1 0.045(2) 0.0314(18) 0.079(4) 0.001(2) 0.005(2) 0.0017(18)
Cl2 0.057(3) 0.038(2) 0.089(4) 0.001(2) -0.013(3) -0.002(2)
Cl3 0.050(3) 0.031(2) 0.108(4) 0.011(2) -0.013(3) -0.0043(18)
Cl4 0.040(2) 0.0367(19) 0.063(3) 0.003(2) -0.009(2) -0.0060(16)
F1 0.124(10) 0.056(6) 0.062(8) 0.009(6) 0.009(7) 0.008(6)
F2 0.085(7) 0.063(6) 0.045(7) -0.030(5) -0.003(5) 0.006(5)
F3 0.041(6) 0.073(7) 0.110(9) -0.001(6) 0.018(6) 0.002(5)
F4 0.211(16) 0.039(6) 0.140(13) 0.017(7) 0.056(11) 0.030(8)
F5 0.159(15) 0.156(15) 0.181(18) 0.046(13) -0.051(13) 0.046(12)
F6 0.171(15) 0.133(12) 0.139(14) -0.016(11) 0.067(12) 0.032(11)
F7 0.064(7) 0.094(8) 0.059(8) -0.010(6) -0.004(6) 0.008(6)
F8 0.089(8) 0.040(5) 0.075(8) 0.005(5) -0.003(6) 0.001(5)
F9 0.087(8) 0.098(8) 0.081(9) -0.009(7) 0.042(7) -0.017(7)
F10 0.197(17) 0.176(15) 0.141(14) 0.029(11) 0.026(11) 0.142(14)
F11 0.55(5) 0.111(15) 0.32(3) -0.060(18) -0.34(3) 0.11(2)
F12 0.26(3) 0.24(3) 0.83(8) -0.31(4) 0.32(4) -0.07(2)
C1 0.062(11) 0.028(8) 0.008(9) 0.002(7) 0.013(7) 0.008(7)
C2 0.054(10) 0.026(8) 0.035(11) 0.022(8) -0.001(8) 0.005(7)
C3 0.046(10) 0.044(9) 0.030(11) -0.002(8) 0.013(8) 0.002(7)
C4 0.062(11) 0.031(8) 0.016(10) 0.002(7) 0.011(8) -0.003(8)
C5 0.051(10) 0.034(8) 0.012(9) 0.010(7) 0.005(7) 0.012(7)
C6 0.053(10) 0.004(6) 0.035(10) -0.005(6) 0.002(7) 0.003(6)
C7 0.037(8) 0.028(7) 0.011(8) 0.000(6) 0.002(6) -0.001(6)
C8 0.056(10) 0.021(7) 0.008(9) -0.005(6) 0.001(7) -0.009(6)
C9 0.030(8) 0.024(7) 0.044(11) 0.000(7) 0.003(7) 0.004(6)
C10 0.052(10) 0.022(7) 0.022(10) 0.000(7) 0.000(7) -0.006(7)
C11 0.026(7) 0.030(7) 0.017(9) 0.012(6) 0.006(6) 0.006(6)
C12 0.025(7) 0.025(7) 0.017(9) 0.002(6) -0.006(6) -0.002(5)
C13 0.071(12) 0.037(10) 0.021(11) 0.021(8) 0.019(9) 0.010(8)
C14 0.044(9) 0.017(7) 0.039(11) -0.011(7) -0.011(8) 0.000(7)
C15 0.039(9) 0.023(7) 0.031(11) 0.001(7) 0.008(7) 0.014(6)
C16 0.034(8) 0.025(7) 0.016(10) -0.001(6) -0.004(6) -0.001(6)
C17 0.056(11) 0.032(8) 0.033(12) 0.000(8) 0.014(9) 0.016(8)
C18 0.018(7) 0.028(8) 0.070(14) 0.000(8) 0.005(8) 0.009(6)
C19 0.024(8) 0.067(11) 0.025(11) -0.001(8) 0.015(7) 0.010(7)
C20 0.052(10) 0.020(7) 0.021(11) 0.007(7) 0.019(7) -0.002(6)
C21 0.089(12) 0.064(10) 0.035(11) 0.039(9) -0.004(9) 0.032(10)
C22 0.062(10) 0.010(6) 0.072(12) 0.022(7) -0.017(9) 0.002(7)
C23 0.062(12) 0.055(11) 0.040(12) -0.004(10) 0.000(9) 0.026(9)
C24 0.046(10) 0.040(10) 0.055(14) 0.022(9) -0.012(9) 0.001(8)
C25 0.046(10) 0.028(8) 0.038(12) 0.030(8) -0.006(9) -0.012(7)
C26 0.095(17) 0.16(2) 0.076(18) 0.092(16) 0.041(13) 0.036(15)
C27 0.100(18) 0.052(12) 0.17(3) 0.030(15) -0.040(16) -0.019(12)
C28 0.067(13) 0.054(11) 0.078(16) 0.002(11) -0.012(11) 0.030(9)
C29 0.060(13) 0.050(11) 0.112(18) 0.036(12) -0.011(12) 0.008(9)
C30 0.107(18) 0.111(18) 0.077(18) 0.000(15) -0.022(14) 0.047(15)
C31 0.096(16) 0.037(9) 0.043(13) -0.008(9) 0.014(11) 0.048(11)
C32 0.092(14) 0.017(7) 0.047(13) -0.006(8) 0.003(11) -0.001(9)
C33 0.048(9) 0.044(8) 0.009(9) 0.000(7) 0.013(7) 0.017(7)
C34 0.034(10) 0.040(9) 0.104(17) 0.019(11) 0.026(10) 0.014(7)
C35 0.062(12) 0.032(10) 0.039(12) 0.025(8) 0.013(9) 0.015(8)
C36 0.075(15) 0.102(16) 0.073(17) -0.039(13) 0.003(12) 0.025(12)
C37 0.068(13) 0.039(10) 0.13(2) -0.020(12) 0.026(13) -0.011(9)
C38 0.106(16) 0.044(10) 0.053(14) 0.004(10) 0.039(11) 0.002(10)
C39 0.029(9) 0.056(11) 0.092(15) -0.012(10) 0.025(9) 0.014(8)
C40 0.18(2) 0.036(10) 0.081(17) 0.005(11) 0.053(16) -0.011(13)
C41 0.069(12) 0.046(10) 0.033(12) -0.021(9) -0.011(9) 0.042(9)
C42 0.062(11) 0.037(9) 0.008(10) -0.002(7) 0.016(8) -0.003(8)
C43 0.061(11) 0.040(9) 0.031(12) -0.012(8) 0.007(9) 0.021(8)
C44 0.049(10) 0.054(10) 0.038(12) -0.009(9) 0.004(8) 0.031(8)
C45 0.058(11) 0.022(8) 0.082(15) -0.009(9) -0.013(10) 0.029(8)
C47 0.066(13) 0.107(16) 0.035(13) 0.012(11) 0.027(9) 0.024(11)
C48 0.042(10) 0.077(13) 0.086(16) 0.019(12) 0.014(10) 0.015(9)
C49 0.078(13) 0.048(10) 0.036(12) 0.002(9) 0.003(9) 0.028(9)
C50 0.140(19) 0.028(9) 0.056(14) 0.002(9) 0.020(12) 0.006(11)
C51 0.044(10) 0.071(12) 0.016(10) 0.000(9) 0.000(7) 0.026(9)
C52 0.045(9) 0.036(8) 0.018(10) 0.005(7) 0.000(7) 0.018(7)
C53 0.019(8) 0.052(10) 0.052(12) 0.018(9) 0.014(7) 0.020(7)
C54 0.033(9) 0.049(9) 0.047(12) 0.030(9) 0.000(8) 0.021(8)
C55 0.038(9) 0.040(9) 0.048(12) 0.020(9) 0.004(8) 0.023(8)
C56 0.073(13) 0.069(12) 0.024(12) -0.008(9) -0.013(9) 0.015(10)
C57 0.041(10) 0.056(10) 0.047(12) -0.003(9) 0.005(8) 0.008(8)
C58 0.063(11) 0.064(11) 0.049(13) 0.000(10) 0.001(10) 0.031(9)
C59 0.093(14) 0.041(10) 0.054(13) 0.020(9) -0.007(10) -0.002(10)
C60 0.035(9) 0.069(11) 0.060(13) 0.025(10) 0.015(8) 0.028(9)
C61 0.054(12) 0.083(14) 0.032(13) 0.004(11) 0.004(9) 0.009(10)
C62 0.17(3) 0.095(19) 0.055(19) 0.032(15) -0.011(18) -0.033(19)
C63 0.077(14) 0.056(11) 0.043(15) -0.002(10) 0.002(11) 0.001(10)
C64 0.14(3) 0.10(2) 0.15(3) 0.08(2) 0.07(2) 0.04(2)
C65 0.085(16) 0.085(15) 0.054(16) -0.012(12) -0.029(12) 0.043(13)
C66 0.044(13) 0.068(14) 0.14(2) 0.069(16) 0.000(13) 0.006(11)
C67 0.093(19) 0.095(19) 0.12(3) 0.070(18) 0.006(18) 0.002(16)
C68 0.107(19) 0.057(13) 0.071(18) 0.029(12) 0.013(15) 0.002(13)
C69 0.115(19) 0.103(18) 0.025(14) 0.024(13) -0.006(12) 0.043(15)
C70 0.077(14) 0.062(12) 0.032(13) 0.014(10) -0.004(10) 0.023(10)
C71 0.21(3) 0.038(10) 0.098(19) -0.002(12) -0.107(19) 0.056(14)
C72 0.14(2) 0.41(5) 0.17(3) -0.01(3) 0.021(17) 0.05(4)
O21 0.14(2) 0.41(5) 0.17(3) -0.01(3) 0.021(17) 0.05(4)
C73 0.40(5) 0.046(14) 0.12(3) -0.002(15) 0.12(3) 0.04(2)
O22 0.23(3) 0.27(3) 0.20(3) 0.07(2) -0.01(2) 0.02(3)
C74 0.16(3) 0.24(4) 0.19(3) 0.03(3) -0.02(3) 0.11(3)
O23 0.22(3) 0.19(2) 0.19(2) 0.021(19) 0.02(2) -0.03(2)

loop_
_atom_type_symbol
_atom_type_description
_atom_type_scat_dispersion_real
_atom_type_scat_dispersion_imag
_atom_type_scat_source
C C 0.0033 0.0016 'International Tables Vol C Tables 4.2.6.8 and 6.1.1.4'
H H 0.0000 0.0000 'International Tables Vol C Tables 4.2.6.8 and 6.1.1.4'
N N 0.0061 0.0033 'International Tables Vol C Tables 4.2.6.8 and 6.1.1.4'
O O 0.0106 0.0060 'International Tables Vol C Tables 4.2.6.8 and 6.1.1.4'
F F 0.0171 0.0103 'International Tables Vol C Tables 4.2.6.8 and 6.1.1.4'
S S 0.1246 0.1234 'International Tables Vol C Tables 4.2.6.8 and 6.1.1.4'
Cl Cl 0.1484 0.1585 'International Tables Vol C Tables 4.2.6.8 and 6.1.1.4'
Ir Ir -1.4442 7.9887 'International Tables Vol C Tables 4.2.6.8 and 6.1.1.4'

loop_
_geom_angle_atom_site_label_1
_geom_angle_atom_site_label_2
_geom_angle_atom_site_label_3
_geom_angle
_geom_angle_site_symmetry_1
_geom_angle_site_symmetry_3
N1 Ir1 C25 144.9(6) . .
N1 Ir1 C21 156.5(6) . .
C25 Ir1 C21 37.9(6) . .
N1 Ir1 O2 86.2(4) . .
C25 Ir1 O2 128.5(5) . .
C21 Ir1 O2 100.3(6) . .
N1 Ir1 O1 84.4(4) . .
C25 Ir1 O1 97.5(5) . .
C21 Ir1 O1 119.0(6) . .
O2 Ir1 O1 77.0(3) . .
N1 Ir1 C22 115.7(6) . .
C25 Ir1 C22 66.0(6) . .
C21 Ir1 C22 40.8(6) . .
O2 Ir1 C22 103.7(5) . .
O1 Ir1 C22 159.9(6) . .
N1 Ir1 C23 94.4(5) . .
C25 Ir1 C23 64.2(6) . .
C21 Ir1 C23 65.6(7) . .
O2 Ir1 C23 138.2(6) . .
O1 Ir1 C23 144.8(6) . .
C22 Ir1 C23 39.5(6) . .
N1 Ir1 C24 109.8(6) . .
C25 Ir1 C24 36.3(6) . .
C21 Ir1 C24 63.0(7) . .
O2 Ir1 C24 163.2(5) . .
O1 Ir1 C24 108.5(5) . .
C22 Ir1 C24 65.6(6) . .
C23 Ir1 C24 39.1(6) . .
N3 Ir2 O4 86.5(4) . .
N3 Ir2 C31 156.1(6) . .
O4 Ir2 C31 97.6(6) . .
N3 Ir2 C34 110.6(6) . .
O4 Ir2 C34 162.1(6) . .
C31 Ir2 C34 64.7(7) . .
N3 Ir2 C33 95.6(5) . .
O4 Ir2 C33 136.4(5) . .
C31 Ir2 C33 65.3(6) . .
C34 Ir2 C33 40.1(5) . .
N3 Ir2 O3 84.9(4) . .
O4 Ir2 O3 77.2(3) . .
C31 Ir2 O3 119.0(5) . .
C34 Ir2 O3 108.5(5) . .
C33 Ir2 O3 146.3(5) . .
N3 Ir2 C32 115.8(5) . .
O4 Ir2 C32 102.3(5) . .
C31 Ir2 C32 40.3(6) . .
C34 Ir2 C32 66.2(7) . .
C33 Ir2 C32 38.6(6) . .
O3 Ir2 C32 159.3(5) . .
N3 Ir2 C35 147.7(6) . .
O4 Ir2 C35 125.7(5) . .
C31 Ir2 C35 37.0(6) . .
C34 Ir2 C35 37.8(6) . .
C33 Ir2 C35 63.9(5) . .
O3 Ir2 C35 98.8(5) . .
C32 Ir2 C35 64.3(6) . .
N2 Ir3 O6 83.0(4) . .
N2 Ir3 C41 152.9(6) . .
O6 Ir3 C41 98.7(5) . .
N2 Ir3 C45 113.8(6) . .
O6 Ir3 C45 104.0(5) . .
C41 Ir3 C45 39.3(6) . .
N2 Ir3 C43 113.9(6) . .
O6 Ir3 C43 163.0(5) . .
C41 Ir3 C43 65.7(6) . .
C45 Ir3 C43 68.8(6) . .
N2 Ir3 O5 84.4(4) . .
O6 Ir3 O5 76.6(3) . .
C41 Ir3 O5 122.4(5) . .
C45 Ir3 O5 161.7(6) . .
C43 Ir3 O5 105.3(5) . .
N2 Ir3 C42 153.1(6) . .
O6 Ir3 C42 123.7(5) . .
C41 Ir3 C42 37.9(6) . .
C45 Ir3 C42 66.5(6) . .
C43 Ir3 C42 39.6(5) . .
O5 Ir3 C42 97.6(4) . .
N2 Ir3 C44 98.0(5) . .
O6 Ir3 C44 140.1(5) . .
C41 Ir3 C44 63.5(6) . .
C45 Ir3 C44 39.2(6) . .
C43 Ir3 C44 40.3(6) . .
O5 Ir3 C44 143.3(5) . .
C42 Ir3 C44 64.6(6) . .
N4 Ir4 O8 82.2(4) . .
N4 Ir4 C52 112.8(5) . .
O8 Ir4 C52 164.6(4) . .
N4 Ir4 C55 155.1(5) . .
O8 Ir4 C55 98.7(5) . .
C52 Ir4 C55 66.4(5) . .
N4 Ir4 O7 85.3(4) . .
O8 Ir4 O7 77.2(3) . .
C52 Ir4 O7 106.1(5) . .
C55 Ir4 O7 119.3(5) . .
N4 Ir4 C54 114.6(5) . .
O8 Ir4 C54 105.0(4) . .
C52 Ir4 C54 66.7(5) . .
C55 Ir4 C54 40.9(6) . .
O7 Ir4 C54 160.1(5) . .
N4 Ir4 C53 98.2(5) . .
O8 Ir4 C53 140.2(5) . .
C52 Ir4 C53 38.4(5) . .
C55 Ir4 C53 65.2(5) . .
O7 Ir4 C53 142.7(5) . .
C54 Ir4 C53 38.8(5) . .
N4 Ir4 C51 153.1(5) . .
O8 Ir4 C51 124.2(5) . .
C52 Ir4 C51 41.2(5) . .
C55 Ir4 C51 37.7(6) . .
O7 Ir4 C51 95.6(5) . .
C54 Ir4 C51 66.5(6) . .
C53 Ir4 C51 65.3(6) . .
C13 N1 C16 118.9(14) . .
C13 N1 Ir1 119.5(10) . .
C16 N1 Ir1 121.4(10) . .
C14 N2 C15 115.8(12) . .
C14 N2 Ir3 123.9(10) . .
C15 N2 Ir3 119.8(10) . .
C20 N3 C17 113.2(14) . .
C20 N3 Ir2 125.1(11) . .
C17 N3 Ir2 121.0(11) . .
C19 N4 C18 114.9(13) . .
C19 N4 Ir4 122.9(10) . .
C18 N4 Ir4 122.1(10) . .
C1 O1 Ir1 115.0(8) . .
C2 O2 Ir1 116.2(9) . .
C4 O3 Ir2 115.0(8) . .
C5 O4 Ir2 116.4(9) . .
C7 O5 Ir3 115.0(7) . .
C8 O6 Ir3 116.5(8) . .
C10 O7 Ir4 114.5(8) . .
C11 O8 Ir4 116.2(8) . .
O11 S1 O9 117.4(7) . .
O11 S1 O10 114.2(7) . .
O9 S1 O10 115.2(8) . .
O11 S1 C61 103.0(8) . .
O9 S1 C61 100.8(8) . .
O10 S1 C61 103.2(8) . .
O14 S2 O12 115.9(9) . .
O14 S2 O13 115.5(10) . .
O12 S2 O13 115.5(9) . .
O14 S2 C62 104.4(11) . .
O12 S2 C62 100.6(11) . .
O13 S2 C62 101.6(11) . .
O16 S3 O15 115.4(8) . .
O16 S3 O17 116.2(8) . .
O15 S3 O17 115.5(8) . .
O16 S3 C63 103.0(8) . .
O15 S3 C63 101.1(8) . .
O17 S3 C63 102.5(8) . .
O19 S4 O20 111.6(15) . .
O19 S4 O18 106.1(17) . .
O20 S4 O18 127.5(19) . .
O19 S4 C64 105.4(11) . .
O20 S4 C64 104.2(9) . .
O18 S4 C64 99.2(10) . .
O1 C1 C6 124.9(13) . .
O1 C1 C2 116.7(11) . .
C6 C1 C2 118.3(13) . .
O2 C2 C3 123.8(14) . .
O2 C2 C1 115.1(12) . .
C3 C2 C1 121.1(12) . .
C4 C3 C2 119.7(14) . .
C4 C3 Cl1 119.4(12) . .
C2 C3 Cl1 120.9(11) . .
O3 C4 C3 124.4(14) . .
O3 C4 C5 115.5(12) . .
C3 C4 C5 120.1(13) . .
O4 C5 C6 125.6(13) . .
O4 C5 C4 115.9(12) . .
C6 C5 C4 118.4(12) . .
C5 C6 C1 122.1(13) . .
C5 C6 Cl2 120.1(9) . .
C1 C6 Cl2 117.7(11) . .
O5 C7 C12 122.6(11) . .
O5 C7 C8 116.0(11) . .
C12 C7 C8 121.4(12) . .
O6 C8 C9 123.5(12) . .
O6 C8 C7 115.8(12) . .
C9 C8 C7 120.7(11) . .
C8 C9 C10 118.6(12) . .
C8 C9 Cl3 121.1(9) . .
C10 C9 Cl3 120.3(10) . .
O7 C10 C9 123.3(12) . .
O7 C10 C11 117.5(11) . .
C9 C10 C11 119.2(12) . .
O8 C11 C12 123.9(12) . .
O8 C11 C10 114.4(11) . .
C12 C11 C10 121.6(11) . .
C7 C12 C11 118.4(11) . .
C7 C12 Cl4 122.0(10) . .
C11 C12 Cl4 119.6(9) . .
N1 C13 C14 120.7(14) . .
N2 C14 C13 123.6(14) . .
N2 C15 C16 119.9(13) . .
N1 C16 C15 120.9(13) . .
C18 C17 N3 125.5(15) . .
C17 C18 N4 118.7(14) . .
C20 C19 N4 122.4(14) . .
C19 C20 N3 124.9(15) . .
C25 C21 C22 108.1(16) . .
C25 C21 C26 129(2) . .
C22 C21 C26 122.8(19) . .
C25 C21 Ir1 70.9(9) . .
C22 C21 Ir1 70.3(8) . .
C26 C21 Ir1 123.4(11) . .
C23 C22 C21 104.6(14) . .
C23 C22 C27 128.3(18) . .
C21 C22 C27 126.9(18) . .
C23 C22 Ir1 71.8(8) . .
C21 C22 Ir1 68.8(8) . .
C27 C22 Ir1 126.8(11) . .
C22 C23 C24 106.6(14) . .
C22 C23 C28 127.0(17) . .
C24 C23 C28 126.4(17) . .
C22 C23 Ir1 68.7(8) . .
C24 C23 Ir1 70.7(9) . .
C28 C23 Ir1 124.9(11) . .
C25 C24 C23 108.8(15) . .
C25 C24 C29 125.0(17) . .
C23 C24 C29 126.0(18) . .
C25 C24 Ir1 68.9(9) . .
C23 C24 Ir1 70.2(9) . .
C29 C24 Ir1 123.4(11) . .
C24 C25 C21 111.8(17) . .
C24 C25 C30 124.3(16) . .
C21 C25 C30 123.9(18) . .
C24 C25 Ir1 74.7(10) . .
C21 C25 Ir1 71.1(9) . .
C30 C25 Ir1 121.3(10) . .
C35 C31 C32 109.0(15) . .
C35 C31 C36 128.4(17) . .
C32 C31 C36 122.4(19) . .
C35 C31 Ir2 73.9(10) . .
C32 C31 Ir2 71.9(9) . .
C36 C31 Ir2 124.7(10) . .
C33 C32 C31 104.5(15) . .
C33 C32 C37 127.4(16) . .
C31 C32 C37 128.0(17) . .
C33 C32 Ir2 69.3(8) . .
C31 C32 Ir2 67.8(8) . .
C37 C32 Ir2 123.8(12) . .
C32 C33 C34 108.9(14) . .
C32 C33 C38 126.5(15) . .
C34 C33 C38 124.6(16) . .
C32 C33 Ir2 72.1(8) . .
C34 C33 Ir2 69.5(8) . .
C38 C33 Ir2 125.1(10) . .
C35 C34 C33 106.4(15) . .
C35 C34 C39 127.3(16) . .
C33 C34 C39 125.9(16) . .
C35 C34 Ir2 73.1(9) . .
C33 C34 Ir2 70.4(8) . .
C39 C34 Ir2 127.2(12) . .
C31 C35 C34 110.7(14) . .
C31 C35 C40 125.3(17) . .
C34 C35 C40 123.1(18) . .
C31 C35 Ir2 69.1(9) . .
C34 C35 Ir2 69.1(9) . .
C40 C35 Ir2 120.2(11) . .
C42 C41 C45 112.5(14) . .
C42 C41 C46 126.4(16) . .
C45 C41 C46 121.0(16) . .
C42 C41 Ir3 71.8(8) . .
C45 C41 Ir3 70.6(9) . .
C46 C41 Ir3 124.5(11) . .
C41 C42 C43 109.1(13) . .
C41 C42 C47 126.9(16) . .
C43 C42 C47 123.9(15) . .
C41 C42 Ir3 70.2(9) . .
C43 C42 Ir3 70.1(8) . .
C47 C42 Ir3 123.6(10) . .
C48 C43 C42 128.9(15) . .
C48 C43 C44 126.7(15) . .
C42 C43 C44 103.6(14) . .
C48 C43 Ir3 129.9(11) . .
C42 C43 Ir3 70.4(9) . .
C44 C43 Ir3 71.1(8) . .
C45 C44 C43 110.6(14) . .
C45 C44 C49 124.2(16) . .
C43 C44 C49 124.7(15) . .
C45 C44 Ir3 68.8(8) . .
C43 C44 Ir3 68.6(8) . .
C49 C44 Ir3 123.7(10) . .
C41 C45 C44 103.5(15) . .
C41 C45 C50 130.3(16) . .
C44 C45 C50 125.9(16) . .
C41 C45 Ir3 70.0(8) . .
C44 C45 Ir3 72.0(8) . .
C50 C45 Ir3 126.4(12) . .
C55 C51 C56 128.6(14) . .
C55 C51 C52 107.1(14) . .
C56 C51 C52 124.2(15) . .
C55 C51 Ir4 69.9(9) . .
C56 C51 Ir4 124.3(11) . .
C52 C51 Ir4 67.8(8) . .
C53 C52 C57 131.9(13) . .
C53 C52 C51 106.3(13) . .
C57 C52 C51 121.4(14) . .
C53 C52 Ir4 72.1(8) . .
C57 C52 Ir4 127.0(10) . .
C51 C52 Ir4 71.1(8) . .
C52 C53 C54 111.9(14) . .
C52 C53 C58 123.3(14) . .
C54 C53 C58 124.8(15) . .
C52 C53 Ir4 69.5(8) . .
C54 C53 Ir4 70.5(7) . .
C58 C53 Ir4 125.0(11) . .
C53 C54 C55 104.4(14) . .
C53 C54 C59 128.9(16) . .
C55 C54 C59 126.6(14) . .
C53 C54 Ir4 70.7(8) . .
C55 C54 Ir4 69.0(8) . .
C59 C54 Ir4 127.3(10) . .
C51 C55 C54 110.1(13) . .
C51 C55 C60 127.6(15) . .
C54 C55 C60 122.2(14) . .
C51 C55 Ir4 72.4(9) . .
C54 C55 Ir4 70.2(8) . .
C60 C55 Ir4 125.0(9) . .
F3 C61 F1 104.5(14) . .
F3 C61 F2 106.9(14) . .
F1 C61 F2 105.9(15) . .
F3 C61 S1 113.8(13) . .
F1 C61 S1 112.1(12) . .
F2 C61 S1 113.0(12) . .
F5 C62 F6 112(3) . .
F5 C62 F4 104.9(19) . .
F6 C62 F4 103(2) . .
F5 C62 S2 116(2) . .
F6 C62 S2 112.9(17) . .
F4 C62 S2 107.4(19) . .
F7 C63 F9 109.4(16) . .
F7 C63 F8 108.6(14) . .
F9 C63 F8 105.2(15) . .
F7 C63 S3 113.3(13) . .
F9 C63 S3 111.8(13) . .
F8 C63 S3 108.1(13) . .
F12 C64 F11 120(2) . .
F12 C64 F10 101.2(17) . .
F11 C64 F10 99.8(16) . .
F12 C64 S4 109.7(17) . .
F11 C64 S4 115.3(15) . .
F10 C64 S4 109.1(14) . .
C70 C65 C66 120(2) . .
C70 C65 C71 119(2) . .
C66 C65 C71 121(2) . .
C65 C66 C67 122(2) . .
C68 C67 C66 117(2) . .
C67 C68 C69 123(2) . .
C68 C69 C70 117(2) . .
C65 C70 C69 121(2) . .
O21 C72 C72 0(4) 2 2

loop_
_geom_bond_atom_site_label_1
_geom_bond_atom_site_label_2
_geom_bond_distance
_geom_bond_site_symmetry_2
Ir1 N1 2.090(14) .
Ir1 C25 2.106(15) .
Ir1 C21 2.108(15) .
Ir1 O2 2.117(10) .
Ir1 O1 2.124(9) .
Ir1 C22 2.129(12) .
Ir1 C23 2.170(15) .
Ir1 C24 2.177(15) .
Ir2 N3 2.073(13) .
Ir2 O4 2.104(10) .
Ir2 C31 2.109(16) .
Ir2 C34 2.118(15) .
Ir2 C33 2.130(13) .
Ir2 O3 2.139(8) .
Ir2 C32 2.166(14) .
Ir2 C35 2.170(16) .
Ir3 N2 2.063(11) .
Ir3 O6 2.115(10) .
Ir3 C41 2.121(14) .
Ir3 C45 2.128(14) .
Ir3 C43 2.137(16) .
Ir3 O5 2.140(8) .
Ir3 C42 2.141(14) .
Ir3 C44 2.171(13) .
Ir4 N4 2.079(12) .
Ir4 O8 2.116(9) .
Ir4 C52 2.117(14) .
Ir4 C55 2.131(15) .
Ir4 O7 2.139(8) .
Ir4 C54 2.148(14) .
Ir4 C53 2.151(13) .
Ir4 C51 2.163(15) .
N1 C13 1.308(18) .
N1 C16 1.319(16) .
N2 C14 1.325(17) .
N2 C15 1.364(17) .
N3 C20 1.342(16) .
N3 C17 1.364(18) .
N4 C19 1.371(18) .
N4 C18 1.412(17) .
O1 C1 1.278(15) .
O2 C2 1.277(15) .
O3 C4 1.258(16) .
O4 C5 1.246(14) .
O5 C7 1.284(14) .
O6 C8 1.269(14) .
O7 C10 1.273(15) .
O8 C11 1.294(14) .
O9 S1 1.449(11) .
O10 S1 1.452(10) .
O11 S1 1.444(10) .
O12 S2 1.428(11) .
O13 S2 1.435(14) .
O14 S2 1.402(14) .
O15 S3 1.448(11) .
O16 S3 1.417(12) .
O17 S3 1.451(11) .
O18 S4 1.443(10) .
O19 S4 1.398(9) .
O20 S4 1.416(10) .
S1 C61 1.822(18) .
S2 C62 1.77(3) .
S3 C63 1.831(18) .
S4 C64 1.809(17) .
Cl1 C3 1.720(15) .
Cl2 C6 1.751(14) .
Cl3 C9 1.703(13) .
Cl4 C12 1.714(12) .
F1 C61 1.329(18) .
F2 C61 1.333(18) .
F3 C61 1.319(18) .
F4 C62 1.43(3) .
F5 C62 1.27(2) .
F6 C62 1.32(3) .
F7 C63 1.317(19) .
F8 C63 1.386(19) .
F9 C63 1.318(19) .
F10 C64 1.343(15) .
F11 C64 1.248(16) .
F12 C64 1.246(16) .
C1 C6 1.409(16) .
C1 C2 1.523(19) .
C2 C3 1.400(19) .
C3 C4 1.390(19) .
C4 C5 1.563(19) .
C5 C6 1.375(18) .
C7 C12 1.369(16) .
C7 C8 1.521(17) .
C8 C9 1.406(18) .
C9 C10 1.407(17) .
C10 C11 1.530(17) .
C11 C12 1.400(16) .
C13 C14 1.398(19) .
C15 C16 1.440(18) .
C17 C18 1.35(2) .
C19 C20 1.325(18) .
C21 C25 1.37(2) .
C21 C22 1.48(2) .
C21 C26 1.59(2) .
C22 C23 1.45(2) .
C22 C27 1.51(2) .
C23 C24 1.46(2) .
C23 C28 1.47(2) .
C24 C25 1.34(2) .
C24 C29 1.47(2) .
C25 C30 1.55(2) .
C31 C35 1.36(2) .
C31 C32 1.47(2) .
C31 C36 1.56(2) .
C32 C33 1.42(2) .
C32 C37 1.53(2) .
C33 C34 1.45(2) .
C33 C38 1.51(2) .
C34 C35 1.39(2) .
C34 C39 1.48(2) .
C35 C40 1.55(2) .
C41 C42 1.39(2) .
C41 C45 1.43(2) .
C41 C46 1.51(2) .
C42 C43 1.45(2) .
C42 C47 1.47(2) .
C43 C48 1.43(2) .
C43 C44 1.49(2) .
C44 C45 1.44(2) .
C44 C49 1.49(2) .
C45 C50 1.49(2) .
C51 C55 1.39(2) .
C51 C56 1.49(2) .
C51 C52 1.505(19) .
C52 C53 1.40(2) .
C52 C57 1.492(19) .
C53 C54 1.427(19) .
C53 C58 1.51(2) .
C54 C55 1.49(2) .
C54 C59 1.50(2) .
C55 C60 1.533(19) .
C65 C70 1.35(2) .
C65 C66 1.35(3) .
C65 C71 1.49(2) .
C66 C67 1.41(3) .
C67 C68 1.37(3) .
C68 C69 1.38(3) .
C69 C70 1.46(2) .
C72 O21 1.47(5) 2
C72 C72 1.47(5) 2
C73 O22 1.44(3) .
C74 O23 1.481(18) .
